data_7233020
loop_
_publ_author_name
'Fan, Shuxiang'
'Kiyota, Yasuhiro'
'Iijima, Kodai'
'Ryo, Suho'
'Kawamoto, Tadashi'
'Le Gal, Yann'
'Lorcy, Dominique'
'Mori, Takehiko'

_publ_section_title
;
 Charge-transfer complexes of sulfur-rich acceptors derived from
 birhodanines
;
_journal_issue 35
_journal_name_full CrystEngComm
_journal_page_first 5227
_journal_paper_doi 10.1039/C9CE00952C
_journal_volume 21
_journal_year 2019
_chemical_formula_moiety 'C26 H20 N2 O2 S4'
_chemical_formula_sum 'C26 H20 N2 O2 S4'
_chemical_formula_weight 520.70
_space_group_IT_number 2
_space_group_name_Hall '-P 1'
_space_group_name_H-M_alt 'P -1'
_symmetry_cell_setting triclinic
_symmetry_Int_Tables_number 2
_symmetry_space_group_name_Hall '-P 1'
_symmetry_space_group_name_H-M 'P -1'
_atom_sites_solution_hydrogens geom
_atom_sites_solution_primary direct
_atom_sites_solution_secondary difmap
_audit_update_record
;
2019-06-18 deposited with the CCDC.    2019-07-04 downloaded from the CCDC.
;
_cell_angle_alpha 104.81(7)
_cell_angle_beta 101.31(4)
_cell_angle_gamma 91.40(9)
_cell_formula_units_Z 1
_cell_length_a 7.317(4)
_cell_length_b 7.754(14)
_cell_length_c 11.041(5)
_cell_measurement_reflns_used 25
_cell_measurement_temperature 298
_cell_measurement_theta_max 17.50
_cell_measurement_theta_min 15.29
_cell_volume 592.0(12)
_computing_cell_refinement WinAFC
_computing_data_collection WinAFC
_computing_data_reduction WinAFC
_computing_molecular_graphics 'CrystalStructure 4.0'
_computing_publication_material 'CrystalStructure 4.0 (Rigaku, 2010)'
_computing_structure_refinement 'SHELXL97 (Sheldrick, 2008)'
_computing_structure_solution 'Il Milione (Burla, et al., 2007)'
_diffrn_ambient_temperature 298
_diffrn_measured_fraction_theta_full 1.000
_diffrn_measured_fraction_theta_max 1.000
_diffrn_measurement_device_type 'Rigaku AFC7R'
_diffrn_measurement_method \w-2\q
_diffrn_radiation_type 'Mo K\a'
_diffrn_radiation_wavelength 0.71069
_diffrn_reflns_av_R_equivalents 0.0731
_diffrn_reflns_limit_h_max 10
_diffrn_reflns_limit_h_min -10
_diffrn_reflns_limit_k_max 0
_diffrn_reflns_limit_k_min -10
_diffrn_reflns_limit_l_max 15
_diffrn_reflns_limit_l_min -15
_diffrn_reflns_number 3696
_diffrn_reflns_theta_full 30.00
_diffrn_reflns_theta_max 30.00
_diffrn_standards_decay_% -19.110
_diffrn_standards_interval_count 150
_diffrn_standards_number 3
_exptl_absorpt_coefficient_mu 0.429
_exptl_absorpt_correction_type none
_exptl_crystal_colour colorless
_exptl_crystal_density_diffrn 1.460
_exptl_crystal_density_method 'not measured'
_exptl_crystal_description prismatic
_exptl_crystal_F_000 270.00
_exptl_crystal_size_max 0.200
_exptl_crystal_size_mid 0.200
_exptl_crystal_size_min 0.200
_refine_diff_density_max 0.850
_refine_diff_density_min -0.990
_refine_ls_extinction_method none
_refine_ls_goodness_of_fit_ref 1.009
_refine_ls_hydrogen_treatment constr
_refine_ls_number_parameters 154
_refine_ls_number_reflns 3460
_refine_ls_number_restraints 0
_refine_ls_R_factor_gt 0.0896
_refine_ls_shift/su_max 0.000
_refine_ls_structure_factor_coef Fsqd
_refine_ls_weighting_details 'w = 1/[\s^2^(Fo^2^)+(0.1931P)^2^+0.0000P] where P=(Fo^2^+2Fc^2^)/3'
_refine_ls_weighting_scheme calc
_refine_ls_wR_factor_ref 0.2946
_reflns_number_gt 1906
_reflns_number_total 3460
_reflns_threshold_expression F^2^>2.0\s(F^2^)
_cod_data_source_file c9ce00952c2.cif
_cod_data_source_block (pyrene)(OS-Et)
_cod_depositor_comments 'Adding full bibliography for 7233013--7233023.cif.'
_cod_original_cell_volume 592.0(11)
_cod_database_code 7233020

loop_
_symmetry_equiv_pos_site_id
_symmetry_equiv_pos_as_xyz
1 +X,+Y,+Z
2 -X,-Y,-Z

loop_
_atom_site_label
_atom_site_type_symbol
_atom_site_fract_x
_atom_site_fract_y
_atom_site_fract_z
_atom_site_U_iso_or_equiv
_atom_site_adp_type
_atom_site_occupancy
_atom_site_symmetry_multiplicity
_atom_site_calc_flag
_atom_site_refinement_flags
S1 S 0.31380(14) 0.50505(14) 0.63486(9) 0.0506(4) Uani 1.0 2 d .
S2 S 0.3415(3) 0.6840(3) 0.90758(13) 0.0811(5) Uani 1.0 2 d .
O1 O 0.7920(5) 0.7060(5) 0.6282(3) 0.0595(8) Uani 1.0 2 d .
N1 N 0.6044(5) 0.7110(5) 0.7731(4) 0.0503(8) Uani 1.0 2 d .
C1 C 0.7263(7) 1.0150(6) 0.3544(5) 0.0550(10) Uani 1.0 2 d .
C2 C 0.7314(6) 1.0964(6) 0.4867(4) 0.0497(9) Uani 1.0 2 d .
C3 C 0.8819(6) 1.2116(6) 0.5667(5) 0.0561(11) Uani 1.0 2 d .
C4 C 0.8806(7) 1.2874(7) 0.6930(5) 0.0645(12) Uani 1.0 2 d .
C5 C 0.7317(7) 1.2528(6) 0.7459(5) 0.0602(11) Uani 1.0 2 d .
C6 C 0.5785(6) 1.1364(6) 0.6704(4) 0.0506(9) Uani 1.0 2 d .
C7 C 0.5777(6) 1.0588(5) 0.5397(4) 0.0440(8) Uani 1.0 2 d .
C8 C 0.4209(7) 1.0957(6) 0.7208(5) 0.0574(11) Uani 1.0 2 d .
C9 C 0.4971(5) 0.5362(5) 0.5617(4) 0.0436(8) Uani 1.0 2 d .
C10 C 0.6497(6) 0.6596(5) 0.6540(4) 0.0473(9) Uani 1.0 2 d .
C11 C 0.4327(7) 0.6439(6) 0.7808(4) 0.0524(10) Uani 1.0 2 d .
C12 C 0.7299(8) 0.8371(6) 0.8813(5) 0.0628(12) Uani 1.0 2 d .
C13 C 0.8474(8) 0.7438(8) 0.9680(6) 0.0784(15) Uani 1.0 2 d .
H1 H 0.8265 1.0387 0.3191 0.0660 Uiso 1.0 2 calc R
H3 H 0.9840 1.2371 0.5339 0.0673 Uiso 1.0 2 calc R
H4 H 0.9820 1.3638 0.7444 0.0774 Uiso 1.0 2 calc R
H5 H 0.7333 1.3068 0.8317 0.0722 Uiso 1.0 2 calc R
H8 H 0.4201 1.1465 0.8066 0.0688 Uiso 1.0 2 calc R
H12A H 0.6561 0.9190 0.9301 0.0754 Uiso 1.0 2 calc R
H12B H 0.8109 0.9069 0.8488 0.0754 Uiso 1.0 2 calc R
H13A H 0.9298 0.8305 1.0358 0.0941 Uiso 1.0 2 calc R
H13B H 0.9197 0.6616 0.9200 0.0941 Uiso 1.0 2 calc R
H13C H 0.7679 0.6794 1.0039 0.0941 Uiso 1.0 2 calc R

loop_
_atom_site_aniso_label
_atom_site_aniso_U_11
_atom_site_aniso_U_22
_atom_site_aniso_U_33
_atom_site_aniso_U_12
_atom_site_aniso_U_13
_atom_site_aniso_U_23
S1 0.0494(6) 0.0605(7) 0.0433(6) -0.0110(4) 0.0136(4) 0.0148(4)
S2 0.0816(10) 0.1109(12) 0.0498(7) -0.0136(8) 0.0291(7) 0.0098(7)
O1 0.0544(17) 0.0676(18) 0.0563(18) -0.0175(14) 0.0137(14) 0.0166(14)
N1 0.0517(19) 0.0548(19) 0.0415(17) -0.0082(15) 0.0104(14) 0.0084(14)
C1 0.057(3) 0.061(3) 0.058(3) 0.0037(19) 0.024(2) 0.024(2)
C2 0.050(2) 0.051(2) 0.054(3) 0.0018(17) 0.0156(17) 0.0210(18)
C3 0.043(2) 0.063(3) 0.066(3) -0.0063(18) 0.0118(18) 0.024(2)
C4 0.058(3) 0.067(3) 0.063(3) -0.012(2) 0.001(2) 0.018(3)
C5 0.066(3) 0.063(3) 0.046(3) -0.006(2) 0.009(2) 0.0091(19)
C6 0.058(3) 0.049(2) 0.047(2) 0.0009(18) 0.0125(18) 0.0168(17)
C7 0.048(2) 0.0440(19) 0.0443(19) 0.0003(15) 0.0107(16) 0.0184(15)
C8 0.070(3) 0.062(3) 0.047(3) 0.001(2) 0.025(2) 0.0184(19)
C9 0.0435(19) 0.050(2) 0.0402(19) -0.0024(15) 0.0151(15) 0.0139(15)
C10 0.057(3) 0.0415(19) 0.0424(19) -0.0112(16) 0.0098(16) 0.0119(15)
C11 0.061(3) 0.056(3) 0.043(2) -0.0055(18) 0.0151(17) 0.0148(17)
C12 0.071(3) 0.061(3) 0.046(3) -0.017(3) 0.006(2) 0.0038(19)
C13 0.068(4) 0.093(4) 0.062(3) -0.010(3) -0.007(3) 0.016(3)

loop_
_atom_type_symbol
_atom_type_description
_atom_type_scat_dispersion_real
_atom_type_scat_dispersion_imag
_atom_type_scat_source
C C 0.0033 0.0016
;
International Tables for Crystallography
(1992, Vol. C, Tables 4.2.6.8 and 6.1.1.4)
;
H H 0.0000 0.0000
;
International Tables for Crystallography
(1992, Vol. C, Table 6.1.1.4)
;
N N 0.0061 0.0033
;
International Tables for Crystallography
(1992, Vol. C, Tables 4.2.6.8 and 6.1.1.4)
;
O O 0.0106 0.0060
;
International Tables for Crystallography
(1992, Vol. C, Tables 4.2.6.8 and 6.1.1.4)
;
S S 0.1246 0.1234
;
International Tables for Crystallography
(1992, Vol. C, Tables 4.2.6.8 and 6.1.1.4)
;

loop_
_geom_angle_atom_site_label_1
_geom_angle_atom_site_label_2
_geom_angle_atom_site_label_3
_geom_angle
_geom_angle_publ_flag
_geom_angle_site_symmetry_1
_geom_angle_site_symmetry_3
C9 S1 C11 91.5(2) yes . .
C10 N1 C11 115.8(4) yes . .
C10 N1 C12 121.0(4) yes . .
C11 N1 C12 123.1(4) yes . .
C2 C1 C8 121.5(5) yes . 2_676
C1 C2 C3 122.8(5) yes . .
C1 C2 C7 118.8(4) yes . .
C3 C2 C7 118.4(4) yes . .
C2 C3 C4 120.8(5) yes . .
C3 C4 C5 121.5(4) yes . .
C4 C5 C6 120.1(5) yes . .
C5 C6 C7 118.9(5) yes . .
C5 C6 C8 122.3(4) yes . .
C7 C6 C8 118.9(4) yes . .
C2 C7 C6 120.3(4) yes . .
C2 C7 C7 119.7(4) yes . 2_676
C6 C7 C7 120.0(4) yes . 2_676
C1 C8 C6 121.2(5) yes 2_676 .
S1 C9 C9 126.0(3) yes . 2_666
S1 C9 C10 110.7(3) yes . .
C9 C9 C10 123.3(4) yes 2_666 .
O1 C10 N1 125.4(4) yes . .
O1 C10 C9 124.6(4) yes . .
N1 C10 C9 110.0(4) yes . .
S1 C11 S2 121.4(3) yes . .
S1 C11 N1 112.1(4) yes . .
S2 C11 N1 126.5(3) yes . .
N1 C12 C13 112.1(4) yes . .
C2 C1 H1 119.251 no . .
C8 C1 H1 119.242 no 2_676 .
C2 C3 H3 119.607 no . .
C4 C3 H3 119.603 no . .
C3 C4 H4 119.263 no . .
C5 C4 H4 119.264 no . .
C4 C5 H5 119.942 no . .
C6 C5 H5 119.940 no . .
C1 C8 H8 119.424 no 2_676 .
C6 C8 H8 119.418 no . .
N1 C12 H12A 109.180 no . .
N1 C12 H12B 109.178 no . .
C13 C12 H12A 109.180 no . .
C13 C12 H12B 109.176 no . .
H12A C12 H12B 107.889 no . .
C12 C13 H13A 109.474 no . .
C12 C13 H13B 109.476 no . .
C12 C13 H13C 109.471 no . .
H13A C13 H13B 109.471 no . .
H13A C13 H13C 109.467 no . .
H13B C13 H13C 109.470 no . .

loop_
_geom_bond_atom_site_label_1
_geom_bond_atom_site_label_2
_geom_bond_distance
_geom_bond_publ_flag
_geom_bond_site_symmetry_2
S1 C9 1.738(5) yes .
S1 C11 1.741(4) yes .
S2 C11 1.629(5) yes .
O1 C10 1.202(6) yes .
N1 C10 1.382(6) yes .
N1 C11 1.374(7) yes .
N1 C12 1.468(6) yes .
C1 C2 1.428(7) yes .
C1 C8 1.351(6) yes 2_676
C2 C3 1.399(6) yes .
C2 C7 1.423(7) yes .
C3 C4 1.370(7) yes .
C4 C5 1.384(8) yes .
C5 C6 1.402(6) yes .
C6 C7 1.414(6) yes .
C6 C8 1.436(8) yes .
C7 C7 1.429(5) yes 2_676
C9 C9 1.343(6) yes 2_666
C9 C10 1.484(5) yes .
C12 C13 1.497(8) yes .
C1 H1 0.930 no .
C3 H3 0.930 no .
C4 H4 0.930 no .
C5 H5 0.930 no .
C8 H8 0.930 no .
C12 H12A 0.970 no .
C12 H12B 0.970 no .
C13 H13A 0.960 no .
C13 H13B 0.960 no .
C13 H13C 0.960 no .

loop_
_geom_contact_atom_site_label_1
_geom_contact_atom_site_label_2
_geom_contact_distance
_geom_contact_publ_flag
_geom_contact_site_symmetry_2
S1 O1 2.888(4) no 2_666
S1 C10 3.184(5) no 2_666
S2 C12 3.147(6) no .
O1 C9 2.907(6) no 2_666
O1 C11 3.474(7) no .
O1 C12 2.849(6) no .
C1 C7 2.818(7) no 2_676
C2 C5 2.808(7) no .
C2 C6 2.840(6) no 2_676
C3 C6 2.802(7) no .
C4 C7 2.779(7) no .
C7 C8 2.821(7) no 2_676
C10 C13 3.372(7) no .
C11 C13 3.268(7) no .
S1 C6 3.553(7) no 1_545
S1 C8 3.600(8) no 1_545
O1 C4 3.547(9) no 1_545
O1 C7 3.446(7) no .
N1 C1 3.577(7) no 2_676
N1 C8 3.436(8) no .
C1 N1 3.577(7) no 2_676
C1 C3 3.481(7) no 2_776
C1 C11 3.474(8) no 2_676
C2 C9 3.443(8) no 2_676
C3 C1 3.481(7) no 2_776
C4 O1 3.547(9) no 1_565
C4 C10 3.458(8) no 1_565
C5 C10 3.582(9) no 1_565
C6 S1 3.553(7) no 1_565
C7 O1 3.446(7) no .
C8 S1 3.600(8) no 1_565
C8 N1 3.436(8) no .
C8 C12 3.570(8) no .
C9 C2 3.443(8) no 2_676
C10 C4 3.458(8) no 1_545
C10 C5 3.582(9) no 1_545
C11 C1 3.474(8) no 2_676
C12 C8 3.570(8) no .
S2 H12A 2.8317 no .
S2 H13C 3.0968 no .
O1 H12B 2.5082 no .
O1 H13B 3.2815 no .
N1 H13A 3.2782 no .
N1 H13B 2.6440 no .
N1 H13C 2.6685 no .
C1 H3 2.6604 no .
C2 H4 3.2414 no .
C2 H8 3.2609 no 2_676
C3 H1 2.6647 no .
C3 H5 3.2349 no .
C5 H3 3.2348 no .
C5 H8 2.6678 no .
C6 H1 3.2642 no 2_676
C6 H4 3.2490 no .
C7 H1 3.2907 no .
C7 H3 3.2669 no .
C7 H5 3.2665 no .
C7 H8 3.2900 no .
C8 H5 2.6642 no .
C10 H12A 3.1856 no .
C10 H12B 2.5455 no .
C10 H13B 3.1980 no .
C11 H12A 2.6292 no .
C11 H12B 3.2412 no .
C11 H13B 3.5771 no .
C11 H13C 3.0671 no .
H1 H3 2.5081 no .
H1 H8 2.2621 no 2_676
H3 H4 2.2836 no .
H4 H5 2.3024 no .
H5 H8 2.5119 no .
H12A H13A 2.3248 no .
H12A H13B 2.8066 no .
H12A H13C 2.3182 no .
H12B H13A 2.3061 no .
H12B H13B 2.3373 no .
H12B H13C 2.8063 no .
S1 H3 2.9831 no 1_445
S1 H3 3.5697 no 2_676
S1 H4 3.2023 no 1_445
S2 H4 3.4442 no 1_445
S2 H5 3.0179 no 2_677
S2 H8 3.2147 no 2_677
S2 H12A 3.1385 no 2_677
S2 H13B 3.1186 no 1_455
S2 H13C 3.3374 no 2_667
O1 H1 3.2484 no 2_776
O1 H3 2.7575 no 2_776
O1 H4 3.4409 no 1_545
N1 H5 3.4744 no 1_545
C1 H3 3.2011 no 2_776
C2 H3 3.3500 no 2_776
C3 H1 3.2104 no 2_776
C3 H3 3.5943 no 2_776
C4 H1 3.3480 no 2_776
C4 H13A 3.3996 no 2_777
C4 H13B 3.2770 no 1_565
C5 H12B 3.1924 no .
C5 H13A 3.3003 no 2_777
C5 H13B 3.3567 no 1_565
C6 H12B 3.2495 no .
C8 H12A 3.2177 no .
C8 H12B 3.4588 no .
C10 H4 3.5580 no 1_545
C11 H1 3.4162 no 2_676
C11 H5 3.5401 no 1_545
C12 H8 3.4809 no .
C12 H13A 3.3565 no 2_777
C13 H4 3.4913 no 2_777
C13 H5 3.3471 no 1_545
C13 H5 3.5069 no 2_777
C13 H8 3.4139 no 2_677
C13 H12B 3.5446 no 2_777
H1 O1 3.2484 no 2_776
H1 C3 3.2104 no 2_776
H1 C4 3.3480 no 2_776
H1 C11 3.4162 no 2_676
H1 H3 3.1883 no 2_776
H1 H4 3.4170 no 2_776
H1 H12B 3.5956 no 2_776
H1 H13A 3.3720 no 1_554
H3 S1 2.9831 no 1_665
H3 S1 3.5697 no 2_676
H3 O1 2.7575 no 2_776
H3 C1 3.2011 no 2_776
H3 C2 3.3500 no 2_776
H3 C3 3.5943 no 2_776
H3 H1 3.1883 no 2_776
H3 H3 3.5822 no 2_776
H4 S1 3.2023 no 1_665
H4 S2 3.4442 no 1_665
H4 O1 3.4409 no 1_565
H4 C10 3.5580 no 1_565
H4 C13 3.4913 no 2_777
H4 H1 3.4170 no 2_776
H4 H13A 3.1434 no 2_777
H4 H13B 2.7214 no 1_565
H4 H13C 3.1138 no 2_777
H5 S2 3.0179 no 2_677
H5 N1 3.4744 no 1_565
H5 C11 3.5401 no 1_565
H5 C13 3.3471 no 1_565
H5 C13 3.5069 no 2_777
H5 H12A 3.5169 no .
H5 H12B 3.2116 no .
H5 H13A 2.9765 no 2_777
H5 H13B 2.8812 no 1_565
H5 H13B 3.3046 no 2_777
H5 H13C 2.9986 no 1_565
H8 S2 3.2147 no 2_677
H8 C12 3.4809 no .
H8 C13 3.4139 no 2_677
H8 H12A 2.8991 no .
H8 H12A 3.2241 no 2_677
H8 H12B 3.4674 no .
H8 H13A 3.3505 no 2_677
H8 H13C 2.8050 no 2_677
H12A S2 3.1385 no 2_677
H12A C8 3.2177 no .
H12A H5 3.5169 no .
H12A H8 2.8991 no .
H12A H8 3.2241 no 2_677
H12A H12A 3.1157 no 2_677
H12A H13A 3.4622 no 2_777
H12B C5 3.1924 no .
H12B C6 3.2495 no .
H12B C8 3.4588 no .
H12B C13 3.5446 no 2_777
H12B H1 3.5956 no 2_776
H12B H5 3.2116 no .
H12B H8 3.4674 no .
H12B H13A 2.6280 no 2_777
H13A C4 3.3996 no 2_777
H13A C5 3.3003 no 2_777
H13A C12 3.3565 no 2_777
H13A H1 3.3720 no 1_556
H13A H4 3.1434 no 2_777
H13A H5 2.9765 no 2_777
H13A H8 3.3505 no 2_677
H13A H12A 3.4622 no 2_777
H13A H12B 2.6280 no 2_777
H13A H13A 3.1366 no 2_777
H13B S2 3.1186 no 1_655
H13B C4 3.2770 no 1_545
H13B C5 3.3567 no 1_545
H13B H4 2.7214 no 1_545
H13B H5 2.8812 no 1_545
H13B H5 3.3046 no 2_777
H13B H13B 3.5185 no 2_767
H13C S2 3.3374 no 2_667
H13C H4 3.1138 no 2_777
H13C H5 2.9986 no 1_545
H13C H8 2.8050 no 2_677

loop_
_geom_torsion_atom_site_label_1
_geom_torsion_atom_site_label_2
_geom_torsion_atom_site_label_3
_geom_torsion_atom_site_label_4
_geom_torsion
_geom_torsion_publ_flag
_geom_torsion_site_symmetry_1
_geom_torsion_site_symmetry_3
_geom_torsion_site_symmetry_4
C9 S1 C11 S2 179.9(4) no . . .
C9 S1 C11 N1 0.2(4) no . . .
C11 S1 C9 C9 -179.7(4) no . . 2_666
C11 S1 C9 C10 -1.0(3) no . . .
C10 N1 C11 S1 0.8(5) no . . .
C10 N1 C11 S2 -179.0(4) no . . .
C11 N1 C10 O1 179.1(4) no . . .
C11 N1 C10 C9 -1.5(5) no . . .
C10 N1 C12 C13 -99.0(5) no . . .
C12 N1 C10 O1 2.2(7) no . . .
C12 N1 C10 C9 -178.4(4) no . . .
C11 N1 C12 C13 84.4(5) no . . .
C12 N1 C11 S1 177.5(4) no . . .
C12 N1 C11 S2 -2.2(7) no . . .
C2 C1 C8 C6 -0.1(7) no . 2_676 2_676
C8 C1 C2 C3 -180.0(4) no 2_676 . .
C8 C1 C2 C7 0.2(7) no 2_676 . .
C1 C2 C3 C4 179.7(4) no . . .
C1 C2 C7 C6 179.7(4) no . . .
C1 C2 C7 C7 0.0(6) no . . 2_676
C3 C2 C7 C6 -0.1(6) no . . .
C3 C2 C7 C7 -179.8(4) no . . 2_676
C7 C2 C3 C4 -0.5(7) no . . .
C2 C3 C4 C5 0.2(8) no . . .
C3 C4 C5 C6 0.7(8) no . . .
C4 C5 C6 C7 -1.3(7) no . . .
C4 C5 C6 C8 179.9(4) no . . .
C5 C6 C7 C2 1.0(6) no . . .
C5 C6 C7 C7 -179.3(4) no . . 2_676
C5 C6 C8 C1 179.1(4) no . . 2_676
C7 C6 C8 C1 0.2(7) no . . 2_676
C8 C6 C7 C2 179.9(4) no . . .
C8 C6 C7 C7 -0.4(6) no . . 2_676
C2 C7 C7 C2 180(347638) no . 2_676 2_676
C2 C7 C7 C6 -0.3(6) no . 2_676 2_676
C6 C7 C7 C2 0.3(6) no . 2_676 2_676
C6 C7 C7 C6 180(391673) no . 2_676 2_676
S1 C9 C9 S1 180(292532) no . 2_666 2_666
S1 C9 C9 C10 -1.5(6) no . 2_666 2_666
S1 C9 C10 O1 -179.0(3) no . . .
S1 C9 C10 N1 1.6(4) no . . .
C9 C9 C10 O1 -0.3(7) no 2_666 . .
C9 C9 C10 N1 -179.7(4) no 2_666 . .
C10 C9 C9 S1 1.5(7) no . 2_666 2_666
C10 C9 C9 C10 -180(380580) no . 2_666 2_666
